data_7043873
loop_
_publ_author_name
'Gavrikov, Andrey Vyacheslavovich'
'Efimov, Nikolay'
'Dobrohotova, Zhanna'
'Ilyukhin, Andrey Borisovich'
'Vasilyev, Pavel Nikolaevich'
'Novotortsev, Vladimir M.'

_publ_section_title
;
 Novel mononuclear Ln complexes with pyrazine-2-carboxylate and
 acetylacetonate co-ligands: remarkable Single Molecule Magnet behavior of
 Yb derivative
;
_journal_name_full 'Dalton Trans.'
_journal_paper_doi 10.1039/C7DT02175E
_journal_year 2017
_chemical_formula_moiety 'C15 H21 Dy N2 O8'
_chemical_formula_sum 'C15 H21 Dy N2 O8'
_chemical_formula_weight 519.84
_space_group_IT_number 14
_symmetry_cell_setting monoclinic
_symmetry_Int_Tables_number 14
_symmetry_space_group_name_Hall '-P 2yn'
_symmetry_space_group_name_H-M 'P 1 21/n 1'
_atom_sites_solution_hydrogens mixed
_audit_conform_dict_location ftp://ftp.iucr.org/pub/cif_core.dic
_audit_conform_dict_name cif_core.dic
_audit_conform_dict_version 2.4.3
_audit_creation_date 2017-03-24T17:32:17-00:00
_audit_creation_method 'WinGX routine CIF_UPDATE'
_audit_update_record
;
2017-06-08 deposited with the CCDC.
2017-08-01 downloaded from the CCDC.
;
_cell_angle_alpha 90
_cell_angle_beta 105.941(2)
_cell_angle_gamma 90
_cell_formula_units_Z 4
_cell_length_a 7.7900(5)
_cell_length_b 29.8733(18)
_cell_length_c 8.2641(5)
_cell_measurement_reflns_used 9916
_cell_measurement_temperature 173(2)
_cell_measurement_theta_max 32.48
_cell_measurement_theta_min 2.65
_cell_volume 1849.2(2)
_computing_cell_refinement 'Bruker SAINT'
_computing_data_collection 'Bruker APEX2'
_computing_data_reduction 'Bruker SAINT'
_computing_molecular_graphics 'Bruker SHELXTL'
_computing_publication_material 'Bruker SHELXTL'
_computing_structure_refinement 'SHELXL-2016/6 (Sheldrick, 2016)'
_computing_structure_solution 'SHELXS-2016 (Sheldrick, 2015)'
_diffrn_ambient_temperature 173(2)
_diffrn_measured_fraction_theta_full 1
_diffrn_measured_fraction_theta_max 1
_diffrn_measurement_device_type 'Bruker APEX-II CCD'
_diffrn_measurement_method '\f and \w scans'
_diffrn_radiation_monochromator graphite
_diffrn_radiation_type MoK\a
_diffrn_radiation_wavelength 0.71073
_diffrn_reflns_av_R_equivalents 0.0872
_diffrn_reflns_av_unetI/netI 0.0459
_diffrn_reflns_Laue_measured_fraction_full 1
_diffrn_reflns_Laue_measured_fraction_max 1
_diffrn_reflns_limit_h_max 10
_diffrn_reflns_limit_h_min -10
_diffrn_reflns_limit_k_max 39
_diffrn_reflns_limit_k_min -39
_diffrn_reflns_limit_l_max 11
_diffrn_reflns_limit_l_min -11
_diffrn_reflns_number 22347
_diffrn_reflns_point_group_measured_fraction_full 1
_diffrn_reflns_point_group_measured_fraction_max 1
_diffrn_reflns_theta_full 25.242
_diffrn_reflns_theta_max 28.281
_diffrn_reflns_theta_min 2.652
_diffrn_standards_number 0
_exptl_absorpt_coefficient_mu 4.085
_exptl_absorpt_correction_T_max 0.7465
_exptl_absorpt_correction_T_min 0.4472
_exptl_absorpt_correction_type multi-scan
_exptl_absorpt_process_details 'SADABS (Sheldrick, 2003)'
_exptl_crystal_colour colourless
_exptl_crystal_density_diffrn 1.867
_exptl_crystal_description plate
_exptl_crystal_F_000 1020
_exptl_crystal_preparation ', Magnetic properties'
_exptl_crystal_size_max 0.32
_exptl_crystal_size_mid 0.28
_exptl_crystal_size_min 0.1
_refine_diff_density_max 1.496
_refine_diff_density_min -2.223
_refine_diff_density_rms 0.156
_refine_ls_extinction_method none
_refine_ls_goodness_of_fit_ref 1.222
_refine_ls_hydrogen_treatment constr
_refine_ls_matrix_type full
_refine_ls_number_parameters 239
_refine_ls_number_reflns 4583
_refine_ls_number_restraints 0
_refine_ls_restrained_S_all 1.222
_refine_ls_R_factor_all 0.0462
_refine_ls_R_factor_gt 0.0434
_refine_ls_shift/su_max 0.001
_refine_ls_shift/su_mean 0
_refine_ls_structure_factor_coef Fsqd
_refine_ls_weighting_details 'w=1/[\s^2^(Fo^2^)+(0.0400P)^2^+9.0000P] where P=(Fo^2^+2Fc^2^)/3'
_refine_ls_weighting_scheme calc
_refine_ls_wR_factor_gt 0.11
_refine_ls_wR_factor_ref 0.1114
_reflns_Friedel_coverage 0
_reflns_number_gt 4361
_reflns_number_total 4583
_reflns_threshold_expression 'I > 2\s(I)'
_cod_data_source_file c7dt02175e2.cif
_cod_data_source_block 4
_cod_original_sg_symbol_H-M 'P 21/n'
_cod_database_code 7043873

loop_
_symmetry_equiv_pos_as_xyz
'x, y, z'
'-x+1/2, y+1/2, -z+1/2'
'-x, -y, -z'
'x-1/2, -y-1/2, z-1/2'

loop_
_atom_site_label
_atom_site_type_symbol
_atom_site_fract_x
_atom_site_fract_y
_atom_site_fract_z
_atom_site_U_iso_or_equiv
_atom_site_adp_type
_atom_site_occupancy
_atom_site_site_symmetry_order
_atom_site_calc_flag
_atom_site_refinement_flags_posn
_atom_site_refinement_flags_adp
Dy1 Dy 0.27293(3) 0.09478(2) 0.18456(3) 0.01446(9) Uani 1 1 d . .
O1 O 0.4536(5) 0.09633(13) 0.4567(5) 0.0202(8) Uani 1 1 d . .
O2 O 0.5386(5) 0.12300(14) 0.1674(5) 0.0219(8) Uani 1 1 d . .
O3 O 0.2190(5) 0.16382(14) 0.2808(5) 0.0223(8) Uani 1 1 d . .
O4 O 0.1731(6) 0.13945(13) -0.0519(5) 0.0237(8) Uani 1 1 d . .
O5 O -0.0069(5) 0.06353(14) 0.0373(5) 0.0195(8) Uani 1 1 d . .
O6 O -0.2710(5) 0.03242(13) 0.0249(5) 0.0178(7) Uani 1 1 d . .
O7 O 0.3282(5) 0.01631(12) 0.2611(5) 0.0201(8) Uani 1 1 d . .
H1 H 0.303324 0.002007 0.184134 0.024 Uiso 1 1 d R U
H2 H 0.276125 0.003407 0.327334 0.024 Uiso 1 1 d R U
O8 O 0.3605(5) 0.05601(13) -0.0409(5) 0.0193(8) Uani 1 1 d . .
H3 H 0.34569 0.030964 -0.065571 0.023 Uiso 1 1 d R U
H4 H 0.475291 0.057064 -0.038671 0.023 Uiso 1 1 d R U
N1 N 0.0633(6) 0.07574(14) 0.3699(5) 0.0144(8) Uani 1 1 d . .
N2 N -0.1629(6) 0.03894(15) 0.5445(6) 0.0183(9) Uani 1 1 d . .
C1 C 0.6293(9) 0.1242(2) 0.7181(8) 0.0310(13) Uani 1 1 d . .
H1A H 0.656152 0.093843 0.763009 0.047 Uiso 1 1 calc R U
H1B H 0.529282 0.136413 0.754591 0.047 Uiso 1 1 calc R U
H1C H 0.734486 0.143259 0.759823 0.047 Uiso 1 1 calc R U
C2 C 0.5797(7) 0.12268(18) 0.5278(7) 0.0185(10) Uani 1 1 d . .
C3 C 0.6754(8) 0.14864(19) 0.4421(8) 0.0249(12) Uani 1 1 d . .
H3A H 0.761214 0.168976 0.506263 0.03 Uiso 1 1 calc R U
C4 C 0.6541(7) 0.14686(17) 0.2682(7) 0.0186(10) Uani 1 1 d . .
C5 C 0.7731(8) 0.1745(2) 0.1930(9) 0.0317(14) Uani 1 1 d . .
H5A H 0.701493 0.197053 0.117718 0.048 Uiso 1 1 calc R U
H5B H 0.832176 0.155131 0.129092 0.048 Uiso 1 1 calc R U
H5C H 0.863322 0.189481 0.283049 0.048 Uiso 1 1 calc R U
C6 C 0.2330(12) 0.2401(2) 0.3483(10) 0.0412(18) Uani 1 1 d . .
H6A H 0.340482 0.236231 0.442305 0.062 Uiso 1 1 calc R U
H6B H 0.12728 0.239543 0.390851 0.062 Uiso 1 1 calc R U
H6C H 0.238844 0.268789 0.292857 0.062 Uiso 1 1 calc R U
C7 C 0.2211(8) 0.20266(19) 0.2241(8) 0.0239(11) Uani 1 1 d . .
C8 C 0.2086(10) 0.2133(2) 0.0558(9) 0.0333(14) Uani 1 1 d . .
H8A H 0.21963 0.243765 0.027415 0.04 Uiso 1 1 calc R U
C9 C 0.1808(8) 0.1813(2) -0.0721(8) 0.0262(12) Uani 1 1 d . .
C10 C 0.1583(11) 0.1973(2) -0.2507(9) 0.0383(16) Uani 1 1 d . .
H10A H 0.083224 0.176079 -0.329743 0.057 Uiso 1 1 calc R U
H10B H 0.275527 0.199327 -0.272404 0.057 Uiso 1 1 calc R U
H10C H 0.101444 0.226843 -0.265412 0.057 Uiso 1 1 calc R U
C11 C -0.0885(7) 0.05487(16) 0.2899(6) 0.0130(9) Uani 1 1 d . .
C12 C -0.2019(6) 0.03707(17) 0.3781(6) 0.0149(9) Uani 1 1 d . .
H12A H -0.310185 0.023221 0.317197 0.018 Uiso 1 1 calc R U
C13 C -0.0160(7) 0.06135(19) 0.6236(7) 0.0198(10) Uani 1 1 d . .
H13A H 0.012249 0.06505 0.742144 0.024 Uiso 1 1 calc R U
C14 C 0.0968(7) 0.07946(18) 0.5363(7) 0.0181(10) Uani 1 1 d . .
H14A H 0.200997 0.094962 0.597241 0.022 Uiso 1 1 calc R U
C15 C -0.1250(6) 0.04968(17) 0.1025(6) 0.0132(9) Uani 1 1 d . .

loop_
_atom_site_aniso_label
_atom_site_aniso_U_11
_atom_site_aniso_U_22
_atom_site_aniso_U_33
_atom_site_aniso_U_23
_atom_site_aniso_U_13
_atom_site_aniso_U_12
Dy1 0.01478(13) 0.01460(14) 0.01370(14) 0.00039(8) 0.00344(9) -0.00279(8)
O1 0.0191(18) 0.0211(19) 0.0183(19) -0.0009(14) 0.0018(15) -0.0057(15)
O2 0.0149(17) 0.029(2) 0.0213(19) -0.0006(16) 0.0042(15) -0.0051(15)
O3 0.0228(19) 0.0191(19) 0.024(2) -0.0016(15) 0.0041(16) 0.0015(15)
O4 0.027(2) 0.0202(19) 0.0209(19) 0.0052(16) 0.0010(16) 0.0003(16)
O5 0.0178(17) 0.030(2) 0.0120(17) -0.0005(15) 0.0060(14) -0.0099(15)
O6 0.0165(17) 0.0211(19) 0.0144(17) -0.0038(14) 0.0017(14) -0.0063(14)
O7 0.032(2) 0.0158(18) 0.0144(18) -0.0016(14) 0.0091(16) -0.0032(15)
O8 0.0192(18) 0.0161(18) 0.024(2) -0.0023(14) 0.0075(15) -0.0035(14)
N1 0.018(2) 0.0128(19) 0.015(2) 0.0001(16) 0.0079(16) -0.0009(16)
N2 0.019(2) 0.022(2) 0.015(2) 0.0032(17) 0.0062(17) 0.0025(17)
C1 0.034(3) 0.033(3) 0.022(3) -0.006(2) 0.001(2) -0.005(3)
C2 0.013(2) 0.018(2) 0.021(3) -0.003(2) -0.0012(19) 0.0010(18)
C3 0.026(3) 0.018(3) 0.028(3) -0.003(2) 0.002(2) -0.007(2)
C4 0.012(2) 0.015(2) 0.028(3) 0.001(2) 0.004(2) -0.0008(18)
C5 0.025(3) 0.032(3) 0.038(4) 0.005(3) 0.008(3) -0.011(2)
C6 0.069(5) 0.018(3) 0.042(4) -0.012(3) 0.024(4) -0.012(3)
C7 0.025(3) 0.016(3) 0.030(3) -0.002(2) 0.007(2) -0.003(2)
C8 0.048(4) 0.016(3) 0.035(3) 0.004(2) 0.010(3) -0.004(3)
C9 0.022(3) 0.026(3) 0.028(3) 0.008(2) 0.005(2) 0.000(2)
C10 0.055(4) 0.029(3) 0.028(3) 0.009(3) 0.008(3) -0.002(3)
C11 0.016(2) 0.015(2) 0.008(2) 0.0015(17) 0.0031(17) -0.0003(18)
C12 0.011(2) 0.018(2) 0.016(2) -0.0008(18) 0.0045(18) 0.0011(18)
C13 0.017(2) 0.027(3) 0.015(2) 0.000(2) 0.0035(19) 0.003(2)
C14 0.020(2) 0.017(2) 0.016(2) -0.0033(19) 0.003(2) -0.0010(19)
C15 0.013(2) 0.015(2) 0.012(2) -0.0023(17) 0.0059(17) -0.0025(17)

loop_
_atom_type_symbol
_atom_type_description
_atom_type_scat_dispersion_real
_atom_type_scat_dispersion_imag
_atom_type_scat_source
C C 0.0033 0.0016 'International Tables Vol C Tables 4.2.6.8 and 6.1.1.4'
H H 0 0 'International Tables Vol C Tables 4.2.6.8 and 6.1.1.4'
N N 0.0061 0.0033 'International Tables Vol C Tables 4.2.6.8 and 6.1.1.4'
O O 0.0106 0.006 'International Tables Vol C Tables 4.2.6.8 and 6.1.1.4'
Dy Dy -0.1892 4.4098 'International Tables Vol C Tables 4.2.6.8 and 6.1.1.4'

loop_
_geom_angle_atom_site_label_1
_geom_angle_atom_site_label_2
_geom_angle_atom_site_label_3
_geom_angle
O2 Dy1 O3 86.83(14)
O2 Dy1 O1 74.38(14)
O3 Dy1 O1 76.35(14)
O2 Dy1 O4 80.48(15)
O3 Dy1 O4 73.92(15)
O1 Dy1 O4 141.77(14)
O2 Dy1 O5 146.73(14)
O3 Dy1 O5 107.55(14)
O1 Dy1 O5 137.45(13)
O4 Dy1 O5 75.30(14)
O2 Dy1 O7 105.90(14)
O3 Dy1 O7 144.36(14)
O1 Dy1 O7 75.44(13)
O4 Dy1 O7 140.17(14)
O5 Dy1 O7 80.03(14)
O2 Dy1 O8 71.28(14)
O3 Dy1 O8 143.84(14)
O1 Dy1 O8 122.03(14)
O4 Dy1 O8 74.30(14)
O5 Dy1 O8 80.36(13)
O7 Dy1 O8 71.08(13)
O2 Dy1 N1 148.23(14)
O3 Dy1 N1 77.70(14)
O1 Dy1 N1 75.07(14)
O4 Dy1 N1 120.33(14)
O5 Dy1 N1 65.03(13)
O7 Dy1 N1 74.34(13)
O8 Dy1 N1 134.42(13)
C2 O1 Dy1 130.7(4)
C4 O2 Dy1 131.5(4)
C7 O3 Dy1 132.9(4)
C9 O4 Dy1 131.6(4)
C15 O5 Dy1 125.9(3)
Dy1 O7 H1 110.1
Dy1 O7 H2 121.2
H1 O7 H2 103.3
Dy1 O8 H3 127.2
Dy1 O8 H4 117.2
H3 O8 H4 96.6
C14 N1 C11 116.4(4)
C14 N1 Dy1 128.0(3)
C11 N1 Dy1 115.1(3)
C12 N2 C13 116.9(5)
C2 C1 H1A 109.5
C2 C1 H1B 109.5
H1A C1 H1B 109.5
C2 C1 H1C 109.5
H1A C1 H1C 109.5
H1B C1 H1C 109.5
O1 C2 C3 124.2(5)
O1 C2 C1 116.3(5)
C3 C2 C1 119.4(5)
C2 C3 C4 124.7(5)
C2 C3 H3A 117.6
C4 C3 H3A 117.6
O2 C4 C3 124.0(5)
O2 C4 C5 116.6(5)
C3 C4 C5 119.4(5)
C4 C5 H5A 109.5
C4 C5 H5B 109.5
H5A C5 H5B 109.5
C4 C5 H5C 109.5
H5A C5 H5C 109.5
H5B C5 H5C 109.5
C7 C6 H6A 109.5
C7 C6 H6B 109.5
H6A C6 H6B 109.5
C7 C6 H6C 109.5
H6A C6 H6C 109.5
H6B C6 H6C 109.5
O3 C7 C8 125.1(6)
O3 C7 C6 115.9(6)
C8 C7 C6 118.9(6)
C9 C8 C7 123.3(6)
C9 C8 H8A 118.4
C7 C8 H8A 118.4
O4 C9 C8 125.4(6)
O4 C9 C10 116.4(6)
C8 C9 C10 118.2(6)
C9 C10 H10A 109.5
C9 C10 H10B 109.5
H10A C10 H10B 109.5
C9 C10 H10C 109.5
H10A C10 H10C 109.5
H10B C10 H10C 109.5
N1 C11 C12 121.3(4)
N1 C11 C15 116.6(4)
C12 C11 C15 122.1(4)
N2 C12 C11 121.9(5)
N2 C12 H12A 119.1
C11 C12 H12A 119.1
N2 C13 C14 121.4(5)
N2 C13 H13A 119.3
C14 C13 H13A 119.3
N1 C14 C13 122.0(5)
N1 C14 H14A 119
C13 C14 H14A 119
O6 C15 O5 125.8(5)
O6 C15 C11 117.2(4)
O5 C15 C11 117.0(4)

loop_
_geom_bond_atom_site_label_1
_geom_bond_atom_site_label_2
_geom_bond_distance
Dy1 O2 2.275(4)
Dy1 O3 2.290(4)
Dy1 O1 2.303(4)
Dy1 O4 2.317(4)
Dy1 O5 2.376(4)
Dy1 O7 2.435(4)
Dy1 O8 2.445(4)
Dy1 N1 2.590(4)
O1 C2 1.269(6)
O2 C4 1.264(7)
O3 C7 1.253(7)
O4 C9 1.264(7)
O5 C15 1.257(6)
O6 C15 1.253(6)
O7 H1 0.7465
O7 H2 0.8568
O8 H3 0.7758
O8 H4 0.8899
N1 C14 1.332(7)
N1 C11 1.340(6)
N2 C12 1.325(7)
N2 C13 1.332(7)
C1 C2 1.513(8)
C1 H1A 0.98
C1 H1B 0.98
C1 H1C 0.98
C2 C3 1.396(8)
C3 C4 1.402(9)
C3 H3A 0.95
C4 C5 1.498(8)
C5 H5A 0.98
C5 H5B 0.98
C5 H5C 0.98
C6 C7 1.503(9)
C6 H6A 0.98
C6 H6B 0.98
C6 H6C 0.98
C7 C8 1.403(9)
C8 C9 1.398(9)
C8 H8A 0.95
C9 C10 1.515(9)
C10 H10A 0.98
C10 H10B 0.98
C10 H10C 0.98
C11 C12 1.396(7)
C11 C15 1.504(7)
C12 H12A 0.95
C13 C14 1.390(8)
C13 H13A 0.95
C14 H14A 0.95

loop_
_geom_hbond_atom_site_label_D
_geom_hbond_atom_site_label_H
_geom_hbond_atom_site_label_A
_geom_hbond_distance_DH
_geom_hbond_distance_HA
_geom_hbond_distance_DA
_geom_hbond_angle_DHA
_geom_hbond_site_symmetry_A
O7 H1 O6 0.75 1.97 2.707(5) 171.5 3
O7 H2 N2 0.86 2 2.846(6) 167.4 3_556
O8 H4 O6 0.89 2.04 2.859(5) 152.9 1_655
O8 H3 O6 0.78 2.04 2.745(5) 151.9 3
C13 H13A O5 0.95 2.49 3.401(7) 162 1_556
C14 H14A O1 0.95 2.55 3.069(7) 114.9 .
